data_4117194
loop_
_publ_author_name
'Martin A. Bennett'
'Suresh K. Bhargava'
'David C. R. Hockless'
'Lee L. Welling'
'Anthony C. Willis'

_publ_section_title
;
 Dinuclear Cycloaurated Complexes Containing Bridging
 (2-Diphenylphosphino)phenylphosphine and
 (2-Diethylphosphino)phenylphosphine, C6H4PR2 (R = Ph, Et). Carbon-Carbon
 Bond Formation by Reductive Elimination at a Gold(II)-Gold(II) Center
;
_journal_name_full 'Journal of the American Chemical Society'
_journal_page_first 10469
_journal_page_last 10478
_journal_paper_doi 10.1021/ja961511h
_journal_volume 118
_journal_year 1996
_chemical_formula_moiety 'C18 H14 Au I2 P'
_chemical_formula_sum 'C18 H14 Au I2 P'
_chemical_formula_weight 712.06
_space_group_IT_number 61
_symmetry_cell_setting orthorhombic
_symmetry_space_group_name_Hall '-P 2ac 2ab'
_symmetry_space_group_name_H-M 'P b c a'
_audit_creation_date 96-05-08
_audit_creation_method from_xtal_archive_file_using_CIFIO
_cell_angle_alpha 90.00000
_cell_angle_beta 90.00000
_cell_angle_gamma 90.00000
_cell_formula_units_Z 8
_cell_length_a 15.131(3)
_cell_length_b 16.406(3)
_cell_length_c 15.683(4)
_cell_measurement_reflns_used 24
_cell_measurement_temperature 293
_cell_measurement_theta_max 14.
_cell_measurement_theta_min 10.
_cell_volume 3893.1(14)
_computing_cell_refinement
;
MSC/AFC diffractometer control software (Molecular Structure Corporation, 1992)
;
_computing_data_collection
;
MSC/AFC diffractometer control software (Molecular Structure Corporation, 1992)
;
_computing_data_reduction
;
Xtal DIFDAT ABSORB SORTRF ADDREF  (Hall, Flack & Stewart, 1990)
;
_computing_molecular_graphics xtal
_computing_publication_material xtal_BONDLA_CIFIO
_computing_structure_refinement xtal_CRYLSQ
_computing_structure_solution xtal
_diffrn_ambient_temperature 293
_diffrn_measurement_device 'Rigaku AFC6S'
_diffrn_measurement_method \q/2\q
_diffrn_radiation_monochromator 'equatorial graphite'
_diffrn_radiation_source sealed_tube
_diffrn_radiation_type 'Molybdenum K\a'
_diffrn_radiation_wavelength 0.71069
_diffrn_reflns_av_R_equivalents .03
_diffrn_reflns_av_sigmaI/netI .032
_diffrn_reflns_limit_h_max 18
_diffrn_reflns_limit_h_min 0
_diffrn_reflns_limit_k_max 4
_diffrn_reflns_limit_k_min -19
_diffrn_reflns_limit_l_max 18
_diffrn_reflns_limit_l_min 0
_diffrn_reflns_number 3937
_diffrn_reflns_reduction_process equatorial_monochr_Lp
_diffrn_reflns_theta_max 25.06
_diffrn_reflns_theta_min 2.24
_diffrn_standards_decay_% 0
_diffrn_standards_interval_count 150
_diffrn_standards_number 3
_exptl_absorpt_coefficient_mu 10.8
_exptl_absorpt_correction_T_max .248
_exptl_absorpt_correction_T_min .168
_exptl_absorpt_correction_type analytical
_exptl_crystal_colour colourless
_exptl_crystal_density_diffrn 2.43
_exptl_crystal_F_000 2576
_exptl_crystal_size_max 0.25
_exptl_crystal_size_mid 0.21
_exptl_crystal_size_min 0.16
_refine_diff_density_max 1.011
_refine_diff_density_min -.677
_refine_ls_abs_structure_details none
_refine_ls_abs_structure_Flack 0
_refine_ls_extinction_coef .00000
_refine_ls_extinction_method none
_refine_ls_goodness_of_fit_all 1.168
_refine_ls_goodness_of_fit_obs 1.438
_refine_ls_hydrogen_treatment noref
_refine_ls_matrix_type full
_refine_ls_number_constraints 0
_refine_ls_number_parameters 199
_refine_ls_number_reflns 1828
_refine_ls_number_restraints 0
_refine_ls_R_factor_all .111
_refine_ls_R_factor_obs .034
_refine_ls_shift/esd_max .005
_refine_ls_shift/esd_mean .001
_refine_ls_structure_factor_coef F
_refine_ls_weighting_details 'w = 1/[\s^2^(F) + 0.0004F^2^]'
_refine_ls_weighting_scheme calc
_refine_ls_wR_factor_all .052
_refine_ls_wR_factor_obs .046
_reflns_d_resolution_high .839
_reflns_d_resolution_low 9.073
_reflns_limit_h_max 18
_reflns_limit_h_min 0
_reflns_limit_k_max 19
_reflns_limit_k_min 0
_reflns_limit_l_max 18
_reflns_limit_l_min 0
_reflns_number_observed 1835
_reflns_number_total 3445
_reflns_observed_criterion 'refl observed if Inet > 3\s(Inet)'
_cod_data_source_file ja961511h_3.cif
_cod_data_source_block LLW3
_cod_depositor_comments
;
The following automatic conversions were performed:

'_refine_ls_weighting_scheme' value 'w = 1/[\s^2^(F) + 0.0004F^2^]'
was changed to 'calc'. New tag '_refine_ls_weighting_details' was
created. The value of the new tag was set to 'w = 1/[\s^2^(F) +
0.0004F^2^]'.

Automatic conversion script
Id: cif_fix_values 3143 2015-03-26 13:38:13Z robertas 
;
_cod_original_sg_symbol_Hall -P_2ac_2ab
_cod_database_code 4117194

loop_
_symmetry_equiv_pos_as_xyz
+x,+y,+z
1/2-x,-y,1/2+z
1/2+x,1/2-y,-z
-x,1/2+y,1/2-z
-x,-y,-z
1/2+x,+y,1/2-z
1/2-x,1/2+y,+z
+x,1/2-y,1/2+z

loop_
_atom_site_aniso_label
_atom_site_aniso_U_11
_atom_site_aniso_U_22
_atom_site_aniso_U_33
_atom_site_aniso_U_12
_atom_site_aniso_U_13
_atom_site_aniso_U_23
Au .0447(3) .0474(3) .0535(3) -.0008(3) -.0038(3) -.0082(3)
I1 .0635(7) .0571(6) .0631(7) -.0039(6) -.0071(6) -.0141(5)
I2 .1058(11) .1118(11) .0690(8) .0413(9) .0000(7) .0169(8)
P1 .044(2) .042(2) .057(2) -.0033(18) -.0013(19) -.0064(18)
C11 .037(8) .035(8) .052(9) -.007(6) .010(7) -.005(7)
C12 .041(9) .064(10) .068(11) -.002(8) .001(7) -.007(9)
C13 .046(10) .072(11) .078(12) .005(8) .002(9) -.019(10)
C14 .049(10) .060(10) .110(15) -.009(8) .011(10) -.025(11)
C15 .046(10) .062(10) .086(13) -.007(8) .020(9) -.013(10)
C16 .054(10) .041(9) .088(13) -.012(7) .012(9) -.007(9)
C21 .060(10) .022(7) .084(12) -.005(7) -.003(9) -.004(7)
C22 .037(8) .043(8) .081(11) -.002(7) -.007(8) -.010(8)
C23 .067(11) .053(10) .093(13) .002(8) -.009(10) .010(10)
C24 .045(9) .056(10) .089(13) .003(8) -.012(9) .024(9)
C25 .089(14) .101(15) .063(11) -.031(11) -.043(10) .010(11)
C26 .069(11) .081(12) .065(11) -.022(10) -.025(9) .020(9)
C31 .042(8) .036(8) .060(9) -.005(6) .005(7) -.015(7)
C32 .037(8) .071(10) .066(10) -.001(8) .013(8) -.015(8)
C33 .048(10) .115(15) .065(12) -.012(11) .012(8) -.002(11)
C34 .081(13) .083(13) .050(10) -.015(11) .005(9) .014(9)
C35 .046(9) .062(11) .089(13) -.002(8) .003(9) -.019(10)
C36 .046(9) .062(11) .088(13) -.010(8) .003(9) -.015(10)

loop_
_atom_site_label
_atom_site_fract_x
_atom_site_fract_y
_atom_site_fract_z
_atom_site_U_iso_or_equiv
_atom_site_thermal_displace_type
Au .58616(4) .16227(3) .46549(4) .0485(3) Uani
I1 .58421(7) .05383(6) .34888(7) .0612(6) Uani
I2 .47285(10) .35317(9) .42432(8) .0955(10) Uani
P1 .5966(2) .2476(2) .5776(3) .048(2) Uani
C11 .4945(8) .2962(8) .6104(9) .042(8) Uani
C12 .4395(9) .3386(9) .5519(10) .058(10) Uani
C13 .3598(10) .3749(10) .5790(11) .066(11) Uani
C14 .3367(10) .3705(10) .6650(13) .073(12) Uani
C15 .3941(10) .3310(10) .7249(11) .065(11) Uani
C16 .4693(10) .2956(9) .6935(11) .061(11) Uani
C21 .6313(10) .1918(8) .6689(10) .056(9) Uani
C22 .5917(9) .1169(8) .6876(10) .053(9) Uani
C23 .6136(11) .0685(9) .7582(12) .071(11) Uani
C24 .6866(10) .0936(9) .8052(10) .063(11) Uani
C25 .7242(12) .1685(12) .7918(10) .085(13) Uani
C26 .6977(11) .2166(10) .7245(10) .072(11) Uani
C31 .6773(9) .3293(8) .5660(9) .046(8) Uani
C32 .7559(10) .3125(9) .5217(9) .058(10) Uani
C33 .8231(10) .3700(13) .5202(10) .076(12) Uani
C34 .8097(12) .4443(12) .5577(10) .071(12) Uani
C35 .7338(10) .4613(9) .5996(10) .066(11) Uani
C36 .6641(10) .4053(9) .6044(10) .066(11) Uani
H13 .32238 .40193 .53940 .10000 Uiso
H14 .28260 .39376 .68395 .10000 Uiso
H15 .38044 .32938 .78404 .10000 Uiso
H16 .50681 .26835 .73296 .10000 Uiso
H22 .54701 .09759 .65003 .10000 Uiso
H23 .58056 .02121 .77294 .10000 Uiso
H24 .71070 .05837 .84734 .10000 Uiso
H25 .76918 .18735 .82931 .10000 Uiso
H26 .72532 .26797 .71594 .10000 Uiso
H32 .76301 .26194 .49285 .10000 Uiso
H33 .87794 .35800 .49340 .10000 Uiso
H34 .85466 .48471 .55428 .10000 Uiso
H35 .72747 .51291 .62645 .10000 Uiso
H36 .61030 .41838 .63260 .10000 Uiso

loop_
_atom_type_symbol
_atom_type_oxidation_number
_atom_type_number_in_cell
_atom_type_scat_dispersion_real
_atom_type_scat_dispersion_imag
_atom_type_scat_source
C 0 144 .002 .002
;
International Tables for X-ray Crystallography (1974, Vol. IV, Tables 2.2B and 
2.3.1)
;
H 0 112 0 0
;
International Tables for X-ray Crystallography (1974, Vol. IV, Tables 2.2B and 
2.3.1)
;
AU 0 8 -2.688 8.798
;
International Tables for X-ray Crystallography (1974, Vol. IV, Tables 2.2B and 
2.3.1)
;
I 0 16 -.726 1.812
;
International Tables for X-ray Crystallography (1974, Vol. IV, Tables 2.2B and 
2.3.1)
;
P 0 8 .09 .095
;
International Tables for X-ray Crystallography (1974, Vol. IV, Tables 2.2B and 
2.3.1)
;

loop_
_geom_angle_atom_site_label_1
_geom_angle_atom_site_label_2
_geom_angle_atom_site_label_3
_geom_angle
I1 Au P1 173.42(10)
Au P1 C11 115.8(5)
Au P1 C21 109.2(5)
Au P1 C31 115.2(5)
C11 P1 C21 104.5(7)
C11 P1 C31 106.0(6)
C21 P1 C31 105.1(7)
P1 C11 C12 122.1(11)
P1 C11 C16 120.6(11)
C12 C11 C16 117.3(12)
I2 C12 C11 122.4(10)
I2 C12 C13 116.8(11)
C11 C12 C13 120.8(14)
C12 C13 C14 119.0(15)
C12 C13 H13 120.6(16)
C14 C13 H13 120.4(15)
C13 C14 C15 120.3(14)
C13 C14 H14 119.8(18)
C15 C14 H14 120(2)
C14 C15 C16 117.3(16)
C14 C15 H15 121.3(15)
C16 C15 H15 121.3(16)
C11 C16 C15 125.1(15)
C11 C16 H16 117.4(14)
C15 C16 H16 117.4(16)
P1 C21 C22 119.6(12)
P1 C21 C26 124.6(11)
C22 C21 C26 115.8(14)
C21 C22 C23 124.1(14)
C21 C22 H22 117.9(14)
C23 C22 H22 118.0(14)
C22 C23 C24 116.0(14)
C22 C23 H23 122.0(16)
C24 C23 H23 122.0(17)
C23 C24 C25 121.0(15)
C23 C24 H24 119.5(15)
C25 C24 H24 119.5(15)
C24 C25 C26 120.7(16)
C24 C25 H25 119.6(17)
C26 C25 H25 119.7(19)
C21 C26 C25 121.6(15)
C21 C26 H26 119.2(15)
C25 C26 H26 119.2(16)
P1 C31 C32 118.2(10)
P1 C31 C36 121.2(10)
C32 C31 C36 120.5(13)
C31 C32 C33 119.7(14)
C31 C32 H32 120.1(14)
C33 C32 H32 120.1(15)
C32 C33 C34 119.3(15)
C32 C33 H33 120(2)
C34 C33 H33 120.3(19)
C33 C34 C35 121.2(17)
C33 C34 H34 119.4(17)
C35 C34 H34 119.4(18)
C34 C35 C36 122.0(15)
C34 C35 H35 118.9(16)
C36 C35 H35 119.0(15)
C31 C36 C35 117.1(13)
C31 C36 H36 121.5(14)
C35 C36 H36 121.4(15)

loop_
_geom_bond_atom_site_label_1
_geom_bond_atom_site_label_2
_geom_bond_distance
Au I1 2.5515(12)
Au P1 2.253(4)
I2 C12 2.077(15)
P1 C11 1.812(13)
P1 C21 1.780(16)
P1 C31 1.822(13)
C11 C12 1.42(2)
C11 C16 1.36(2)
C12 C13 1.41(2)
C13 C14 1.39(3)
C13 H13 .951(16)
C14 C15 1.43(2)
C14 H14 .951(16)
C15 C16 1.37(2)
C15 H15 .951(17)
C16 H16 .951(16)
C21 C22 1.399(19)
C21 C26 1.39(2)
C22 C23 1.40(2)
C22 H22 .951(14)
C23 C24 1.39(2)
C23 H23 .952(16)
C24 C25 1.37(2)
C24 H24 .951(16)
C25 C26 1.38(2)
C25 H25 .951(17)
C26 H26 .951(17)
C31 C32 1.41(2)
C31 C36 1.40(2)
C32 C33 1.39(2)
C32 H32 .951(15)
C33 C34 1.37(3)
C33 H33 .951(16)
C34 C35 1.35(2)
C34 H34 .951(19)
C35 C36 1.40(2)
C35 H35 .951(15)
C36 H36 .952(15)

loop_
_reflns_scale_meas_F
2.3698
